data_2000558
loop_
_publ_author_name
'Meetsma, A.'
'van Aken, E.'
'Wynberg, H.'

_publ_section_title
;
 Structure of a bicyclic guanidinium nitrite salt
;
_journal_issue 10
_journal_name_full 'Acta Crystallographica Section C'
_journal_page_first 1874
_journal_page_last 1876
_journal_paper_doi 10.1107/S0108270192002282
_journal_volume 48
_journal_year 1992
_chemical_formula_analytical ' C7 H14 N4 O2       '
_chemical_formula_moiety ' C7 H14 N3,N1 O2       '
_chemical_formula_sum 'C7 H14 N4 O2'
_chemical_formula_weight 186.21
_space_group_crystal_system monoclinic
_space_group_IT_number 14
_space_group_name_Hall '-P 2ybc'
_space_group_name_H-M_alt 'P 1 21/c 1'
_cell_angle_alpha 90.00
_cell_angle_beta 101.230(10)
_cell_angle_gamma 90.00
_cell_formula_units_Z 4.00
_cell_length_a 6.6570(10)
_cell_length_b 8.7420(10)
_cell_length_c 15.8940(10)
_cell_measurement_reflns_used 22
_cell_measurement_temperature 130
_cell_measurement_theta_max 19.18
_cell_measurement_theta_min 10.18
_cell_volume 907.25(18)
_computing_data_collection CAD-4F
_computing_molecular_graphics 'PLUTO (Meetsma)'
_computing_publication_material 'XTAL (Hall & Stewart), PLATON (Spek)'
_computing_structure_refinement 'CRYLSQ (Olthof-Hazekamp)'
_computing_structure_solution 'SHELXS86 (Sheldrick)'
_diffrn_ambient_temperature 130
_diffrn_measurement_device CAD-4F
_diffrn_measurement_method omega/2theta
_diffrn_radiation_monochromator graphite
_diffrn_radiation_source 'standard Mo anode'
_diffrn_radiation_type 'X-ray MoKalpha mean'
_diffrn_radiation_wavelength 0.71073
_diffrn_reflns_limit_h_max 8
_diffrn_reflns_limit_h_min -8
_diffrn_reflns_limit_k_max 11
_diffrn_reflns_limit_k_min -1
_diffrn_reflns_limit_l_max 20
_diffrn_reflns_limit_l_min 0
_diffrn_reflns_number 2451
_diffrn_reflns_reduction_process
;
 Standard. Lp correction.
;
_diffrn_reflns_theta_max 27.0
_diffrn_reflns_theta_min 1.31
_diffrn_standards_decay_% 0
_diffrn_standards_interval_count 180
_diffrn_standards_number 4
_exptl_absorpt_coefficient_mu 0.0961
_exptl_absorpt_correction_type 'not applied'
_exptl_crystal_density_diffrn 1.3633
_exptl_crystal_description
;
 Large transparent multi-layer plate-shaped
;
_exptl_crystal_F_000 400.0
_exptl_crystal_size_max 0.38
_exptl_crystal_size_mid 0.18
_exptl_crystal_size_min 0.13
_refine_diff_density_max 0.21
_refine_diff_density_min -0.24
_refine_ls_extinction_method 'not applied'
_refine_ls_goodness_of_fit_obs 1.816
_refine_ls_hydrogen_treatment 'not refined'
_refine_ls_matrix_type full
_refine_ls_number_constraints 0
_refine_ls_number_parameters 174
_refine_ls_number_reflns 1268
_refine_ls_number_restraints 0
_refine_ls_R_factor_obs 0.043
_refine_ls_shift/esd_max 0.0406
_refine_ls_shift/esd_mean 0.0040
_refine_ls_structure_factor_coef F
_refine_ls_weighting_details 'w = 1/sigma2(F)'
_refine_ls_weighting_scheme calc
_refine_ls_wR_factor_obs 0.035
_reflns_observed_criterion I>2.5sigma(I)
_cod_data_source_file na0014.cif
_cod_data_source_block 1
_cod_depositor_comments
;
 Updating space group information and adding the symmetry operation list.

 Antanas Vaitkus,
 2018-06-15

The following automatic conversions were performed:

'_refine_ls_matrix_type' tag value 'full-matrix' was replaced with
'full' value.

Automatic conversion script
Id: cif_fix_values 1646 2011-03-28 12:23:43Z adriana 

The following automatic conversions were performed:

'_refine_ls_weighting_scheme' value '1/sigma2(F)' was changed to
'calc'. New tag '_refine_ls_weighting_details' was created. The value
of the new tag was set to 'w = 1/sigma2(F)'.

Automatic conversion script
Id: cif_fix_values 3143 2015-03-26 13:38:13Z robertas 
;
_cod_original_cell_volume 907.24(18)
_cod_original_sg_symbol_H-M ' P 21/c   '
_cod_original_formula_sum ' C7 H14 N4 O2       '
_cod_database_code 2000558

loop_
_space_group_symop_id
_space_group_symop_operation_xyz
1 x,y,z
2 -x,y+1/2,-z+1/2
3 -x,-y,-z
4 x,-y+1/2,z+1/2

loop_
_atom_site_label
_atom_site_fract_x
_atom_site_fract_y
_atom_site_fract_z
_atom_site_U_iso_or_equiv
_atom_site_thermal_displace_type
_atom_site_calc_flag
_atom_site_calc_attached_atom
_atom_site_type_symbol
O1 0.7786(2) 0.2070(2) 0.61690(10) 0.0324(6) Uani . . O
O2 0.8786(2) 0.4177(2) 0.57310(10) 0.0283(6) Uani . . O
N4 0.9150(3) 0.3060(2) 0.62230(10) 0.0237(6) Uani . . N
N1 0.6004(3) 0.4099(2) 0.40710(10) 0.0225(6) Uani . . N
N2 0.2906(2) 0.3051(2) 0.33890(10) 0.0181(6) Uani . . N
N3 0.4359(3) 0.2364(2) 0.47830(10) 0.0233(7) Uani . . N
C1 0.6088(4) 0.5173(3) 0.3383(2) 0.0244(8) Uani . . C
C2 0.5008(4) 0.4477(3) 0.2545(2) 0.0257(9) Uani . . C
C3 0.2858(4) 0.4007(3) 0.2624(2) 0.0220(9) Uani . . C
C4 0.1078(3) 0.2115(3) 0.3409(2) 0.0246(9) Uani . . C
C5 0.0740(4) 0.1937(3) 0.4314(2) 0.0264(8) Uani . . C
C6 0.2672(4) 0.1378(3) 0.4888(2) 0.0266(9) Uani . . C
C7 0.4398(3) 0.3185(3) 0.40810(10) 0.0177(7) Uani . . C
H1 0.683(3) 0.417(3) 0.4517(14) 0.021(7) Uiso . N1 H
H3 0.536(3) 0.238(3) 0.5197(15) 0.030(7) Uiso . N3 H
H11 0.746(3) 0.539(3) 0.3382(13) 0.025(6) Uiso . C1 H
H12 0.545(3) 0.618(3) 0.3492(14) 0.023(7) Uiso . C1 H
H21 0.579(3) 0.355(3) 0.2368(15) 0.039(8) Uiso . C2 H
H22 0.497(3) 0.516(3) 0.2081(14) 0.027(7) Uiso . C2 H
H31 0.202(3) 0.493(3) 0.2652(13) 0.018(6) Uiso . C3 H
H32 0.217(3) 0.343(3) 0.2115(15) 0.030(7) Uiso . C3 H
H41 0.122(3) 0.107(3) 0.3157(14) 0.027(7) Uiso . C4 H
H42 -0.011(3) 0.267(3) 0.3019(14) 0.032(7) Uiso . C4 H
H51 0.033(3) 0.299(3) 0.4512(14) 0.030(7) Uiso . C5 H
H52 -0.043(4) 0.120(3) 0.4312(15) 0.050(8) Uiso . C5 H
H61 0.297(3) 0.032(3) 0.4765(15) 0.036(8) Uiso . C6 H
H62 0.258(3) 0.136(3) 0.5514(16) 0.039(8) Uiso . C6 H

loop_
_atom_type_symbol
_atom_type_description
_atom_type_scat_dispersion_real
_atom_type_scat_dispersion_imag
_atom_type_scat_source
O Oxygen 0.008 0.006 'IT.4  Tab.2.2A 2.3.1'
N Nitrogen 0.004 0.003 'IT.4  Tab.2.2A 2.3.1'
C Carbon 0.002 0.002 'IT.4  Tab.2.2A 2.3.1'
H Hydrogen 0.000 0.000 'IT.4  Tab.2.2C      '
